data_7051149
loop_
_publ_author_name
'Jayaraman, Krishnamoorthy'
'Choudhury, Amitava'
'Vaidhyanathan, Ramanathan'
'Rao, C. N. R.'

_publ_section_title
;
 A layered chlorophosphate, Na3[Cd4Cl3(HPO4)2(H2PO4)4], containing Na+
 ions in the interlamellar space
;
_journal_issue 9
_journal_name_full 'New Journal of Chemistry'
_journal_page_first 1199
_journal_paper_doi 10.1039/b103278j
_journal_volume 25
_journal_year 2001
_chemical_formula_sum 'Cd Cl0.75 H2.5 Na0.75 O6 P1.5'
_chemical_formula_weight 301.20
_chemical_name_systematic
;
?
;
_space_group_IT_number 42
_symmetry_cell_setting orthorhombic
_symmetry_space_group_name_Hall 'F 2 -2'
_symmetry_space_group_name_H-M 'F m m 2'
_atom_sites_solution_hydrogens geom
_atom_sites_solution_primary direct
_atom_sites_solution_secondary difmap
_audit_creation_method SHELXL
_cell_angle_alpha 90.00
_cell_angle_beta 90.00
_cell_angle_gamma 90.00
_cell_formula_units_Z 16
_cell_length_a 14.5678(4)
_cell_length_b 21.26020(10)
_cell_length_c 7.8893(2)
_cell_measurement_temperature 293(2)
_cell_volume 2443.43(9)
_computing_structure_refinement 'SHELXL-93 (Sheldrick, 1993)'
_computing_structure_solution 'SHELXS-86 (Sheldrick, 1990)'
_diffrn_ambient_temperature 293(2)
_diffrn_radiation_monochromator graphite
_diffrn_radiation_source 'fine-focus sealed tube'
_diffrn_radiation_type MoK\a
_diffrn_radiation_wavelength 0.71073
_diffrn_reflns_av_R_equivalents 0.0342
_diffrn_reflns_av_sigmaI/netI 0.0383
_diffrn_reflns_limit_h_max 10
_diffrn_reflns_limit_h_min -16
_diffrn_reflns_limit_k_max 23
_diffrn_reflns_limit_k_min -23
_diffrn_reflns_limit_l_max 8
_diffrn_reflns_limit_l_min -8
_diffrn_reflns_number 2566
_diffrn_reflns_theta_max 23.24
_diffrn_reflns_theta_min 1.92
_exptl_absorpt_coefficient_mu 4.313
_exptl_absorpt_correction_type SADABS
_exptl_crystal_colour colorless
_exptl_crystal_density_diffrn 3.275
_exptl_crystal_description chunky
_exptl_crystal_F_000 2272
_exptl_crystal_size_max 0.28
_exptl_crystal_size_mid 0.18
_exptl_crystal_size_min 0.10
_refine_diff_density_max 0.360
_refine_diff_density_min -0.470
_refine_diff_density_rms 0.110
_refine_ls_abs_structure_details 'Flack H D (1983), Acta Cryst. A39, 876-881'
_refine_ls_abs_structure_Flack 0.04(4)
_refine_ls_extinction_coef 0.00094(5)
_refine_ls_extinction_expression Fc^*^=kFc[1+0.001xFc^2^\l^3^/sin(2\q)]^-1/4^
_refine_ls_extinction_method SHELXL
_refine_ls_goodness_of_fit_all 1.027
_refine_ls_goodness_of_fit_obs 1.037
_refine_ls_matrix_type full
_refine_ls_number_parameters 106
_refine_ls_number_reflns 919
_refine_ls_number_restraints 1
_refine_ls_restrained_S_all 1.026
_refine_ls_restrained_S_obs 1.036
_refine_ls_R_factor_all 0.0216
_refine_ls_R_factor_obs 0.0199
_refine_ls_shift/esd_max 0.001
_refine_ls_shift/esd_mean 0.000
_refine_ls_structure_factor_coef Fsqd
_refine_ls_weighting_details 'w=1/[\s^2^(Fo^2^)+(0.0180P)^2^+0.0000P] where P=(Fo^2^+2Fc^2^)/3'
_refine_ls_weighting_scheme calc
_refine_ls_wR_factor_all 0.0450
_refine_ls_wR_factor_obs 0.0444
_reflns_number_observed 882
_reflns_number_total 919
_reflns_observed_criterion >2sigma(I)
_cod_data_source_file b103278j.txt
_cod_data_source_block sad1
_cod_depositor_comments
;
The following automatic conversions were performed:
'_symmetry_cell_setting' value 'Orthorhombic' changed to 'orthorhombic'
according to '/home/saulius/struct/CIF-dictionaries/cif_core.dic'
dictionary named 'cif_core.dic' version 2.4.1 from 2010-06-29.

Automatic conversion script
Id: cif_fix_enum 1527 2010-12-29 10:47:43Z saulius 

The following automatic conversions were performed:

'_refine_ls_weighting_scheme' value 'calc
w=1/[\s^2^(Fo^2^)+(0.0180P)^2^+0.0000P] where P=(Fo^2^+2Fc^2^)/3' was
changed to 'calc'. New tag '_refine_ls_weighting_details' was
created. The value of the new tag was set to
'w=1/[\s^2^(Fo^2^)+(0.0180P)^2^+0.0000P] where P=(Fo^2^+2Fc^2^)/3'.

Automatic conversion script
Id: cif_fix_values 3143 2015-03-26 13:38:13Z robertas 
;
_cod_original_sg_symbol_H-M Fmm2
_cod_original_formula_sum 'H2.50 Cd Cl0.75 Na0.75 O6 P1.50'
_cod_database_code 7051149

loop_
_symmetry_equiv_pos_as_xyz
'x, y, z'
'-x, -y, z'
'x, -y, z'
'-x, y, z'
'x, y+1/2, z+1/2'
'-x, -y+1/2, z+1/2'
'x, -y+1/2, z+1/2'
'-x, y+1/2, z+1/2'
'x+1/2, y, z+1/2'
'-x+1/2, -y, z+1/2'
'x+1/2, -y, z+1/2'
'-x+1/2, y, z+1/2'
'x+1/2, y+1/2, z'
'-x+1/2, -y+1/2, z'
'x+1/2, -y+1/2, z'
'-x+1/2, y+1/2, z'

loop_
_atom_site_aniso_label
_atom_site_aniso_U_11
_atom_site_aniso_U_22
_atom_site_aniso_U_33
_atom_site_aniso_U_23
_atom_site_aniso_U_13
_atom_site_aniso_U_12
Cd1 0.0142(2) 0.0132(2) 0.0188(2) 0.0012(2) -0.0001(3) 0.0004(2)
Cl1 0.0122(10) 0.0167(9) 0.0298(13) 0.0040(8) 0.000 0.000
Cl2 0.0134(15) 0.0148(14) 0.027(2) 0.000 0.000 0.000
P1 0.0118(11) 0.0124(11) 0.0129(12) 0.000 -0.0004(9) 0.000
P2 0.0126(8) 0.0119(8) 0.0195(8) 0.0001(7) -0.0009(7) -0.0013(6)
O1 0.026(3) 0.024(3) 0.024(2) -0.012(2) -0.008(2) 0.006(2)
O2 0.023(2) 0.017(2) 0.018(2) 0.002(2) 0.005(2) 0.004(2)
O3 0.016(3) 0.014(2) 0.034(3) 0.005(2) 0.004(2) -0.004(2)
O4 0.009(3) 0.019(3) 0.021(3) 0.000 -0.003(2) 0.000
O5 0.021(3) 0.036(3) 0.017(5) 0.000 0.004(3) 0.000
O6 0.025(2) 0.012(2) 0.027(2) 0.000(2) 0.007(2) -0.002(2)
O7 0.025(3) 0.016(2) 0.023(3) 0.003(2) -0.003(2) -0.007(2)
Na1 0.019(2) 0.023(2) 0.029(2) -0.002(2) 0.000 0.000
Na2 0.015(4) 0.025(4) 0.029(4) 0.001(3) 0.000 0.000

loop_
_atom_site_label
_atom_site_type_symbol
_atom_site_fract_x
_atom_site_fract_y
_atom_site_fract_z
_atom_site_U_iso_or_equiv
_atom_site_thermal_displace_type
_atom_site_occupancy
_atom_site_calc_flag
_atom_site_refinement_flags
_atom_site_disorder_group
Cd1 Cd -0.35758(2) -0.91334(2) 0.31867(9) 0.0154(2) Uani 1 d . .
Cl1 Cl -0.5000 -0.84203(9) 0.2634(2) 0.0196(5) Uani 1 d S .
Cl2 Cl -0.5000 -1.0000 0.3809(4) 0.0185(7) Uani 1 d S .
P1 P -0.1737(2) -1.0000 0.4468(3) 0.0123(5) Uani 1 d S .
P2 P -0.16685(12) -0.83316(7) 0.2049(2) 0.0146(4) Uani 1 d . .
O1 O -0.1359(3) -0.8853(2) 0.0911(6) 0.0247(10) Uani 1 d . .
O2 O -0.3492(2) -0.9402(2) 0.0427(5) 0.0194(10) Uani 1 d . .
O3 O -0.2694(3) -0.8299(2) 0.2405(5) 0.0213(11) Uani 1 d . .
O4 O -0.2730(3) -1.0000 0.3850(7) 0.0164(13) Uani 1 d S .
O5 O -0.1101(4) -1.0000 0.2845(8) 0.025(2) Uani 1 d S .
H1 H -0.1201(4) -1.0317 0.2283(8) 0.037 Uiso 0.50 calc PR .
O6 O -0.1339(3) -0.7687(2) 0.1303(6) 0.0214(10) Uani 1 d . .
H2 H -0.1507(3) -0.7400(2) 0.1925(6) 0.032 Uiso 1 calc R .
O7 O -0.1114(3) -0.8380(2) 0.3758(5) 0.0214(11) Uani 1 d . .
H3 H -0.1215(3) -0.8721(2) 0.4205(5) 0.032 Uiso 1 calc R .
Na1 Na 0.0000 -0.76465(14) 0.4724(4) 0.0238(8) Uani 1 d S .
Na2 Na 0.0000 -0.9335(3) 0.1963(9) 0.023(2) Uani 0.50 d SP .

loop_
_atom_type_symbol
_atom_type_description
_atom_type_scat_dispersion_real
_atom_type_scat_dispersion_imag
_atom_type_scat_source
O O 0.0106 0.0060 'International Tables Vol C Tables 4.2.6.8 and 6.1.1.4'
H H 0.0000 0.0000 'International Tables Vol C Tables 4.2.6.8 and 6.1.1.4'
Na Na 0.0362 0.0249 'International Tables Vol C Tables 4.2.6.8 and 6.1.1.4'
P P 0.1023 0.0942 'International Tables Vol C Tables 4.2.6.8 and 6.1.1.4'
Cl Cl 0.1484 0.1585 'International Tables Vol C Tables 4.2.6.8 and 6.1.1.4'
Cd Cd -0.8075 1.2024 'International Tables Vol C Tables 4.2.6.8 and 6.1.1.4'

loop_
_geom_angle_atom_site_label_1
_geom_angle_atom_site_label_2
_geom_angle_atom_site_label_3
_geom_angle
_geom_angle_site_symmetry_1
_geom_angle_site_symmetry_3
_geom_angle_publ_flag
O1 Cd1 O2 179.0(2) 12_455 . ?
O1 Cd1 O3 94.4(2) 12_455 . ?
O2 Cd1 O3 84.6(2) . . ?
O1 Cd1 O4 91.0(2) 12_455 . ?
O2 Cd1 O4 89.3(2) . . ?
O3 Cd1 O4 112.79(14) . . ?
O1 Cd1 Cl1 88.39(12) 12_455 . ?
O2 Cd1 Cl1 91.66(11) . . ?
O3 Cd1 Cl1 87.20(10) . . ?
O4 Cd1 Cl1 159.99(11) . . ?
O1 Cd1 Cl2 88.61(12) 12_455 . ?
O2 Cd1 Cl2 92.43(11) . . ?
O3 Cd1 Cl2 166.59(10) . . ?
O4 Cd1 Cl2 80.16(11) . . ?
Cl1 Cd1 Cl2 79.82(4) . . ?
Cd1 Cl1 Cd1 105.51(7) 4_455 . ?
Cd1 Cl2 Cd1 159.95(12) . 2_435 ?
Cd1 Cl2 Cd1 94.84(3) . 4_455 ?
Cd1 Cl2 Cd1 81.67(2) 2_435 4_455 ?
Cd1 Cl2 Cd1 81.66(2) . 3_535 ?
Cd1 Cl2 Cd1 94.84(3) 2_435 3_535 ?
Cd1 Cl2 Cd1 159.95(12) 4_455 3_535 ?
O2 P1 O2 113.9(3) 12_455 10_435 ?
O2 P1 O4 111.6(2) 12_455 . ?
O2 P1 O4 111.6(2) 10_435 . ?
O2 P1 O5 106.0(2) 12_455 . ?
O2 P1 O5 106.0(2) 10_435 . ?
O4 P1 O5 107.3(3) . . ?
O1 P2 O3 116.1(2) . . ?
O1 P2 O6 109.3(3) . . ?
O3 P2 O6 109.4(2) . . ?
O1 P2 O7 108.1(2) . . ?
O3 P2 O7 110.3(2) . . ?
O6 P2 O7 102.8(2) . . ?
P2 O1 Cd1 139.7(3) . 12_454 ?
P1 O2 Cd1 134.9(3) 10_434 . ?
P2 O3 Cd1 124.7(2) . . ?
P1 O4 Cd1 125.87(10) . . ?
P1 O4 Cd1 125.87(10) . 3_535 ?
Cd1 O4 Cd1 108.0(2) . 3_535 ?
P1 O5 H1 109.47(12) . . ?
P2 O6 H2 109.5(2) . . ?
P2 O7 H3 109.47(15) . . ?

loop_
_geom_bond_atom_site_label_1
_geom_bond_atom_site_label_2
_geom_bond_distance
_geom_bond_site_symmetry_2
_geom_bond_publ_flag
Cd1 O1 2.232(5) 12_455 ?
Cd1 O2 2.255(4) . ?
Cd1 O3 2.275(3) . ?
Cd1 O4 2.277(3) . ?
Cd1 Cl1 2.6064(12) . ?
Cd1 Cl2 2.8178(6) . ?
Cl1 Cd1 2.6064(12) 4_455 ?
Cl2 Cd1 2.8178(6) 2_435 ?
Cl2 Cd1 2.8178(6) 4_455 ?
Cl2 Cd1 2.8178(6) 3_535 ?
P1 O2 1.516(5) 12_455 ?
P1 O2 1.516(5) 10_435 ?
P1 O4 1.527(5) . ?
P1 O5 1.580(6) . ?
P2 O1 1.496(4) . ?
P2 O3 1.521(4) . ?
P2 O6 1.567(4) . ?
P2 O7 1.575(4) . ?
O1 Cd1 2.232(5) 12_454 ?
O2 P1 1.516(5) 10_434 ?
O4 Cd1 2.277(3) 3_535 ?
O5 H1 0.82 . ?
O6 H2 0.82 . ?
O7 H3 0.82 . ?
